data_7002406
loop_
_publ_author_name
'Dhanalakshmi, Thirumanasekaran'
'Suresh, Eringathodi'
'Palaniandavar, Mallayan'

_publ_section_title
;
 Synthesis, structure, spectra and reactivity of iron(III) complexes of
 imidazole and pyrazole containing ligands as functional models for
 catechol dioxygenases
;
_journal_coden_ASTM DTARAF
_journal_issue 39
_journal_name_full 'Dalton Transactions'
_journal_page_first 8317
_journal_page_last 8328
_journal_paper_doi 10.1039/b903602d
_journal_year 2009
_chemical_formula_sum 'C36 H46 Cl8 Fe2 N8 O8'
_chemical_formula_weight 1114.11
_space_group_IT_number 2
_symmetry_cell_setting triclinic
_symmetry_space_group_name_Hall '-P 1'
_symmetry_space_group_name_H-M 'P -1'
_atom_sites_solution_hydrogens geom
_atom_sites_solution_primary direct
_atom_sites_solution_secondary difmap
_audit_creation_method SHELXL-97
_cell_angle_alpha 89.689(8)
_cell_angle_beta 75.395(8)
_cell_angle_gamma 60.989(8)
_cell_formula_units_Z 1
_cell_length_a 10.696(5)
_cell_length_b 10.942(5)
_cell_length_c 12.328(6)
_cell_measurement_temperature 293(2)
_cell_volume 1209.3(10)
_computing_cell_refinement 'BRUKER SMART'
_computing_data_collection 'BRUKER SMART'
_computing_data_reduction 'BRUKER SAINT'
_computing_molecular_graphics ORTEP
_computing_structure_refinement 'SHELXL-97 (Sheldrick, 1997)'
_computing_structure_solution 'SHELXS-97 (Sheldrick, 1990)'
_diffrn_ambient_temperature 293(2)
_diffrn_measured_fraction_theta_full 0.879
_diffrn_measured_fraction_theta_max 0.879
_diffrn_measurement_device_type 'BRUKER SMART APEX CCD DIFFRACTOMETER'
_diffrn_measurement_method 'OMEGA-PHI SCAN'
_diffrn_radiation_monochromator graphite
_diffrn_radiation_source 'fine-focus sealed tube'
_diffrn_radiation_type MoK\a
_diffrn_radiation_wavelength 0.71073
_diffrn_reflns_av_R_equivalents 0.0333
_diffrn_reflns_av_sigmaI/netI 0.0837
_diffrn_reflns_limit_h_max 13
_diffrn_reflns_limit_h_min -7
_diffrn_reflns_limit_k_max 14
_diffrn_reflns_limit_k_min -11
_diffrn_reflns_limit_l_max 15
_diffrn_reflns_limit_l_min -14
_diffrn_reflns_number 7160
_diffrn_reflns_theta_full 28.33
_diffrn_reflns_theta_max 28.33
_diffrn_reflns_theta_min 1.72
_exptl_absorpt_coefficient_mu 1.097
_exptl_crystal_colour 'DARK RED'
_exptl_crystal_density_diffrn 1.530
_exptl_crystal_density_method 'not measured'
_exptl_crystal_description PLATES
_exptl_crystal_F_000 570
_exptl_crystal_size_max 0.24
_exptl_crystal_size_mid 0.14
_exptl_crystal_size_min 0.08
_refine_diff_density_max 0.616
_refine_diff_density_min -0.365
_refine_diff_density_rms 0.085
_refine_ls_extinction_method none
_refine_ls_goodness_of_fit_ref 0.994
_refine_ls_hydrogen_treatment mixed
_refine_ls_matrix_type full
_refine_ls_number_parameters 291
_refine_ls_number_reflns 5301
_refine_ls_number_restraints 0
_refine_ls_restrained_S_all 0.994
_refine_ls_R_factor_all 0.1018
_refine_ls_R_factor_gt 0.0634
_refine_ls_shift/su_max 0.000
_refine_ls_shift/su_mean 0.000
_refine_ls_structure_factor_coef Fsqd
_refine_ls_weighting_details 'w=1/[\s^2^(Fo^2^)+(0.0740P)^2^+0.0000P] where P=(Fo^2^+2Fc^2^)/3'
_refine_ls_weighting_scheme calc
_refine_ls_wR_factor_gt 0.1432
_refine_ls_wR_factor_ref 0.1601
_reflns_number_gt 3456
_reflns_number_total 5301
_reflns_threshold_expression >2sigma(I)
_cod_data_source_file B903602D.txt
_cod_data_source_block 7a
_cod_depositor_comments
;
The following automatic conversions were performed:
'_symmetry_cell_setting' value 'TRICLINIC' changed to 'triclinic'
according to '/home/saulius/struct/CIF-dictionaries/cif_core.dic'
dictionary named 'cif_core.dic' version 2.4.1 from 2010-06-29.

Automatic conversion script
Id: cif_fix_enum 1527 2010-12-29 10:47:43Z saulius 

The following automatic conversions were performed:

'_refine_ls_weighting_scheme' value 'calc
w=1/[\s^2^(Fo^2^)+(0.0740P)^2^+0.0000P] where P=(Fo^2^+2Fc^2^)/3' was
changed to 'calc'. New tag '_refine_ls_weighting_details' was
created. The value of the new tag was set to
'w=1/[\s^2^(Fo^2^)+(0.0740P)^2^+0.0000P] where P=(Fo^2^+2Fc^2^)/3'.

Automatic conversion script
Id: cif_fix_values 3143 2015-03-26 13:38:13Z robertas 
;
_cod_original_sg_symbol_H-M P-1
_cod_database_code 7002406

loop_
_symmetry_equiv_pos_as_xyz
'x, y, z'
'-x, -y, -z'

loop_
_atom_site_label
_atom_site_type_symbol
_atom_site_fract_x
_atom_site_fract_y
_atom_site_fract_z
_atom_site_U_iso_or_equiv
_atom_site_adp_type
_atom_site_occupancy
_atom_site_calc_flag
_atom_site_refinement_flags
_atom_site_disorder_assembly
_atom_site_disorder_group
Fe1 Fe 0.81225(7) 0.53570(6) 0.04258(5) 0.03700(19) Uani 1 d . . .
Cl4 Cl 0.91787(15) 0.06428(12) -0.09851(10) 0.0563(3) Uani 1 d . . .
Cl3 Cl 0.92043(16) 0.04267(13) -0.35207(11) 0.0640(4) Uani 1 d . . .
Cl1 Cl 0.74738(19) 0.59640(14) -0.34375(12) 0.0792(5) Uani 1 d . . .
Cl2 Cl 0.83896(18) 0.30897(15) -0.47568(11) 0.0739(4) Uani 1 d . . .
O2 O 0.8277(4) 0.3505(3) -0.0015(2) 0.0508(8) Uani 1 d . . .
O1 O 0.7509(3) 0.5766(3) -0.1028(3) 0.0486(8) Uani 1 d . . .
O3 O 1.0000 0.5000 0.0000 0.0461(10) Uani 1 d S . .
N1 N 0.7151(4) 0.7546(3) 0.0932(3) 0.0406(8) Uani 1 d . . .
C5 C 0.8701(4) 0.2101(4) -0.1680(3) 0.0365(9) Uani 1 d . . .
C1 C 0.7873(4) 0.4614(4) -0.1631(4) 0.0385(9) Uani 1 d . . .
N4 N 0.8254(4) 0.4659(4) 0.2118(3) 0.0408(8) Uani 1 d . . .
C2 C 0.7920(5) 0.4473(4) -0.2760(4) 0.0432(10) Uani 1 d . . .
N2 N 0.5230(4) 0.9688(4) 0.1361(3) 0.0487(9) Uani 1 d . . .
C4 C 0.8715(5) 0.2014(4) -0.2808(4) 0.0409(10) Uani 1 d . . .
C6 C 0.8296(4) 0.3362(4) -0.1072(3) 0.0379(9) Uani 1 d . . .
C3 C 0.8346(5) 0.3198(5) -0.3353(3) 0.0454(11) Uani 1 d . . .
C9 C 0.5681(5) 0.8311(4) 0.1206(4) 0.0436(10) Uani 1 d . . .
N3 N 0.5628(4) 0.6162(4) 0.1405(3) 0.0496(10) Uani 1 d . . .
C7 C 0.7663(5) 0.8481(5) 0.0911(4) 0.0474(11) Uani 1 d . . .
H7 H 0.8658 0.8245 0.0742 0.057 Uiso 1 calc R . .
C15 C 0.9558(6) 0.3229(5) 0.1979(4) 0.0683(16) Uani 1 d . . .
H15A H 0.9591 0.2921 0.2707 0.102 Uiso 1 calc R . .
H15B H 1.0455 0.3250 0.1626 0.102 Uiso 1 calc R . .
H15C H 0.9475 0.2587 0.1513 0.102 Uiso 1 calc R . .
C8 C 0.6477(6) 0.9803(5) 0.1178(4) 0.0563(13) Uani 1 d . . .
H8 H 0.6506 1.0636 0.1228 0.068 Uiso 1 calc R . .
C11 C 0.5532(6) 0.5925(6) 0.2594(5) 0.0664(15) Uani 1 d . . .
H11A H 0.4657 0.5841 0.2922 0.080 Uiso 1 calc R . .
H11B H 0.5430 0.6726 0.3020 0.080 Uiso 1 calc R . .
C10 C 0.4733(5) 0.7666(5) 0.1308(5) 0.0598(14) Uani 1 d . . .
H10A H 0.3878 0.8133 0.1971 0.072 Uiso 1 calc R . .
H10B H 0.4373 0.7766 0.0646 0.072 Uiso 1 calc R . .
C14 C 0.8440(6) 0.5628(6) 0.2812(4) 0.0609(13) Uani 1 d . . .
H14A H 0.7588 0.6558 0.2934 0.091 Uiso 1 calc R . .
H14B H 0.9324 0.5654 0.2423 0.091 Uiso 1 calc R . .
H14C H 0.8529 0.5300 0.3527 0.091 Uiso 1 calc R . .
C12 C 0.6890(5) 0.4618(6) 0.2672(4) 0.0605(13) Uani 1 d . . .
H12A H 0.6833 0.4513 0.3462 0.073 Uiso 1 calc R . .
H12B H 0.6930 0.3806 0.2317 0.073 Uiso 1 calc R . .
C13 C 0.3678(6) 1.0845(5) 0.1709(5) 0.0703(16) Uani 1 d . . .
H13A H 0.3113 1.0668 0.1302 0.105 Uiso 1 calc R . .
H13B H 0.3646 1.1716 0.1546 0.105 Uiso 1 calc R . .
H13C H 0.3258 1.0907 0.2507 0.105 Uiso 1 calc R . .
O4 O 0.4393(6) 0.9216(6) 0.4055(5) 0.1167(18) Uani 1 d . . .
C18 C 0.3612(7) 0.9564(7) 0.5009(6) 0.0788(18) Uani 1 d . . .
C17 C 0.2487(8) 1.1072(8) 0.5400(7) 0.120(3) Uani 1 d . . .
H17A H 0.2697 1.1637 0.4866 0.180 Uiso 1 calc R . .
H17B H 0.2523 1.1343 0.6126 0.180 Uiso 1 calc R . .
H17C H 0.1511 1.1214 0.5462 0.180 Uiso 1 calc R . .
C16 C 0.3735(10) 0.8536(9) 0.5816(8) 0.132(3) Uani 1 d . . .
H16A H 0.2787 0.8588 0.6107 0.198 Uiso 1 calc R . .
H16B H 0.4030 0.8752 0.6429 0.198 Uiso 1 calc R . .
H16C H 0.4467 0.7602 0.5436 0.198 Uiso 1 calc R . .
O5 O 0.4366(16) 0.6727(17) 0.8900(13) 0.195(7) Uani 0.50 d P . .

loop_
_atom_site_aniso_label
_atom_site_aniso_U_11
_atom_site_aniso_U_22
_atom_site_aniso_U_33
_atom_site_aniso_U_23
_atom_site_aniso_U_13
_atom_site_aniso_U_12
Fe1 0.0430(4) 0.0259(3) 0.0351(3) 0.0014(2) -0.0124(3) -0.0114(2)
Cl4 0.0839(9) 0.0350(6) 0.0561(7) 0.0116(5) -0.0287(6) -0.0301(6)
Cl3 0.0895(10) 0.0522(7) 0.0499(7) -0.0106(6) -0.0152(6) -0.0371(7)
Cl1 0.1330(14) 0.0540(8) 0.0565(8) 0.0256(7) -0.0473(8) -0.0419(8)
Cl2 0.1099(12) 0.0768(10) 0.0368(7) 0.0069(6) -0.0281(7) -0.0445(9)
O2 0.080(2) 0.0327(16) 0.0374(17) 0.0055(13) -0.0209(15) -0.0242(15)
O1 0.069(2) 0.0315(16) 0.0438(18) 0.0067(13) -0.0285(15) -0.0184(15)
O3 0.039(2) 0.037(2) 0.044(2) 0.0060(19) -0.0036(18) -0.0092(18)
N1 0.041(2) 0.0318(18) 0.043(2) 0.0026(15) -0.0130(16) -0.0134(16)
C5 0.041(2) 0.032(2) 0.040(2) 0.0059(17) -0.0148(18) -0.0187(18)
C1 0.038(2) 0.033(2) 0.040(2) 0.0028(18) -0.0128(18) -0.0131(18)
N4 0.042(2) 0.038(2) 0.0328(19) 0.0046(15) -0.0077(15) -0.0147(16)
C2 0.051(3) 0.041(2) 0.038(2) 0.0120(19) -0.018(2) -0.021(2)
N2 0.050(2) 0.0313(19) 0.048(2) -0.0018(16) -0.0086(18) -0.0103(17)
C4 0.044(2) 0.040(2) 0.037(2) -0.0064(18) -0.0077(19) -0.021(2)
C6 0.039(2) 0.036(2) 0.037(2) 0.0017(18) -0.0099(18) -0.0186(19)
C3 0.050(3) 0.054(3) 0.030(2) 0.001(2) -0.0099(19) -0.025(2)
C9 0.044(3) 0.032(2) 0.041(2) 0.0010(18) -0.0087(19) -0.0100(19)
N3 0.047(2) 0.039(2) 0.057(2) 0.0080(18) -0.0103(18) -0.0193(17)
C7 0.056(3) 0.048(3) 0.047(3) 0.007(2) -0.016(2) -0.032(2)
C15 0.073(4) 0.049(3) 0.051(3) 0.013(2) -0.019(3) -0.007(3)
C8 0.078(4) 0.033(2) 0.057(3) 0.008(2) -0.023(3) -0.026(2)
C11 0.054(3) 0.080(4) 0.061(3) 0.020(3) -0.006(2) -0.035(3)
C10 0.040(3) 0.042(3) 0.089(4) 0.006(3) -0.017(3) -0.015(2)
C14 0.078(4) 0.070(4) 0.045(3) 0.008(2) -0.025(3) -0.041(3)
C12 0.062(3) 0.070(4) 0.059(3) 0.023(3) -0.023(3) -0.038(3)
C13 0.069(3) 0.034(3) 0.071(4) 0.005(2) -0.011(3) -0.003(2)
O4 0.122(4) 0.124(4) 0.082(4) -0.010(3) -0.019(3) -0.050(4)
C18 0.070(4) 0.088(5) 0.088(5) -0.007(4) -0.023(4) -0.047(4)
C17 0.090(5) 0.099(6) 0.149(8) -0.017(5) 0.003(5) -0.046(5)
C16 0.163(8) 0.136(8) 0.140(8) 0.055(6) -0.077(7) -0.091(7)
O5 0.159(12) 0.232(17) 0.193(15) -0.093(12) -0.029(10) -0.107(12)

loop_
_atom_type_symbol
_atom_type_description
_atom_type_scat_dispersion_real
_atom_type_scat_dispersion_imag
_atom_type_scat_source
C C 0.0033 0.0016 'International Tables Vol C Tables 4.2.6.8 and 6.1.1.4'
H H 0.0000 0.0000 'International Tables Vol C Tables 4.2.6.8 and 6.1.1.4'
N N 0.0061 0.0033 'International Tables Vol C Tables 4.2.6.8 and 6.1.1.4'
O O 0.0106 0.0060 'International Tables Vol C Tables 4.2.6.8 and 6.1.1.4'
Cl Cl 0.1484 0.1585 'International Tables Vol C Tables 4.2.6.8 and 6.1.1.4'
Fe Fe 0.3463 0.8444 'International Tables Vol C Tables 4.2.6.8 and 6.1.1.4'

loop_
_geom_angle_atom_site_label_1
_geom_angle_atom_site_label_2
_geom_angle_atom_site_label_3
_geom_angle
_geom_angle_site_symmetry_1
_geom_angle_site_symmetry_3
_geom_angle_publ_flag
O3 Fe1 O2 104.29(10) . . ?
O3 Fe1 O1 102.91(10) . . ?
O2 Fe1 O1 80.56(12) . . ?
O3 Fe1 N1 95.71(10) . . ?
O2 Fe1 N1 159.34(14) . . ?
O1 Fe1 N1 90.10(12) . . ?
O3 Fe1 N4 93.60(9) . . ?
O2 Fe1 N4 86.37(13) . . ?
O1 Fe1 N4 161.01(13) . . ?
N1 Fe1 N4 97.63(13) . . ?
O3 Fe1 N3 164.71(11) . . ?
O2 Fe1 N3 87.42(13) . . ?
O1 Fe1 N3 88.52(14) . . ?
N1 Fe1 N3 73.87(13) . . ?
N4 Fe1 N3 77.12(13) . . ?
C6 O2 Fe1 111.2(2) . . ?
C1 O1 Fe1 111.3(2) . . ?
Fe1 O3 Fe1 180.0 2_765 . ?
C9 N1 C7 106.4(4) . . ?
C9 N1 Fe1 117.1(3) . . ?
C7 N1 Fe1 135.8(3) . . ?
C6 C5 C4 121.5(4) . . ?
C6 C5 Cl4 117.5(3) . . ?
C4 C5 Cl4 121.0(3) . . ?
O1 C1 C2 125.9(4) . . ?
O1 C1 C6 116.5(4) . . ?
C2 C1 C6 117.6(4) . . ?
C12 N4 C15 109.0(4) . . ?
C12 N4 C14 111.2(4) . . ?
C15 N4 C14 108.0(4) . . ?
C12 N4 Fe1 108.6(3) . . ?
C15 N4 Fe1 109.8(3) . . ?
C14 N4 Fe1 110.2(3) . . ?
C3 C2 C1 122.4(4) . . ?
C3 C2 Cl1 120.2(3) . . ?
C1 C2 Cl1 117.4(3) . . ?
C9 N2 C8 107.2(4) . . ?
C9 N2 C13 125.9(4) . . ?
C8 N2 C13 126.8(4) . . ?
C3 C4 C5 119.9(4) . . ?
C3 C4 Cl3 120.4(3) . . ?
C5 C4 Cl3 119.7(3) . . ?
O2 C6 C5 124.2(4) . . ?
O2 C6 C1 116.9(4) . . ?
C5 C6 C1 118.9(4) . . ?
C4 C3 C2 119.7(4) . . ?
C4 C3 Cl2 120.1(3) . . ?
C2 C3 Cl2 120.2(3) . . ?
N1 C9 N2 110.7(4) . . ?
N1 C9 C10 122.1(4) . . ?
N2 C9 C10 127.1(4) . . ?
C10 N3 C11 111.7(4) . . ?
C10 N3 Fe1 109.0(3) . . ?
C11 N3 Fe1 108.5(3) . . ?
C8 C7 N1 108.5(4) . . ?
C8 C7 H7 125.8 . . ?
N1 C7 H7 125.8 . . ?
N4 C15 H15A 109.5 . . ?
N4 C15 H15B 109.5 . . ?
H15A C15 H15B 109.5 . . ?
N4 C15 H15C 109.5 . . ?
H15A C15 H15C 109.5 . . ?
H15B C15 H15C 109.5 . . ?
C7 C8 N2 107.3(4) . . ?
C7 C8 H8 126.4 . . ?
N2 C8 H8 126.4 . . ?
N3 C11 C12 110.7(4) . . ?
N3 C11 H11A 109.5 . . ?
C12 C11 H11A 109.5 . . ?
N3 C11 H11B 109.5 . . ?
C12 C11 H11B 109.5 . . ?
H11A C11 H11B 108.1 . . ?
N3 C10 C9 108.4(4) . . ?
N3 C10 H10A 110.0 . . ?
C9 C10 H10A 110.0 . . ?
N3 C10 H10B 110.0 . . ?
C9 C10 H10B 110.0 . . ?
H10A C10 H10B 108.4 . . ?
N4 C14 H14A 109.5 . . ?
N4 C14 H14B 109.5 . . ?
H14A C14 H14B 109.5 . . ?
N4 C14 H14C 109.5 . . ?
H14A C14 H14C 109.5 . . ?
H14B C14 H14C 109.5 . . ?
N4 C12 C11 111.4(4) . . ?
N4 C12 H12A 109.3 . . ?
C11 C12 H12A 109.3 . . ?
N4 C12 H12B 109.3 . . ?
C11 C12 H12B 109.3 . . ?
H12A C12 H12B 108.0 . . ?
N2 C13 H13A 109.5 . . ?
N2 C13 H13B 109.5 . . ?
H13A C13 H13B 109.5 . . ?
N2 C13 H13C 109.5 . . ?
H13A C13 H13C 109.5 . . ?
H13B C13 H13C 109.5 . . ?
O4 C18 C16 122.1(7) . . ?
O4 C18 C17 119.2(7) . . ?
C16 C18 C17 118.7(7) . . ?
C18 C17 H17A 109.5 . . ?
C18 C17 H17B 109.5 . . ?
H17A C17 H17B 109.5 . . ?
C18 C17 H17C 109.5 . . ?
H17A C17 H17C 109.5 . . ?
H17B C17 H17C 109.5 . . ?
C18 C16 H16A 109.5 . . ?
C18 C16 H16B 109.5 . . ?
H16A C16 H16B 109.5 . . ?
C18 C16 H16C 109.5 . . ?
H16A C16 H16C 109.5 . . ?
H16B C16 H16C 109.5 . . ?

loop_
_geom_bond_atom_site_label_1
_geom_bond_atom_site_label_2
_geom_bond_distance
_geom_bond_site_symmetry_2
_geom_bond_publ_flag
Fe1 O3 1.7806(10) . ?
Fe1 O2 2.018(3) . ?
Fe1 O1 2.035(3) . ?
Fe1 N1 2.117(3) . ?
Fe1 N4 2.233(4) . ?
Fe1 N3 2.337(4) . ?
Cl4 C5 1.719(4) . ?
Cl3 C4 1.722(4) . ?
Cl1 C2 1.737(4) . ?
Cl2 C3 1.723(4) . ?
O2 C6 1.307(5) . ?
O1 C1 1.297(5) . ?
O3 Fe1 1.7806(11) 2_765 ?
N1 C9 1.321(5) . ?
N1 C7 1.372(5) . ?
C5 C6 1.386(6) . ?
C5 C4 1.390(6) . ?
C1 C2 1.387(6) . ?
C1 C6 1.450(6) . ?
N4 C12 1.469(6) . ?
N4 C15 1.479(5) . ?
N4 C14 1.482(6) . ?
C2 C3 1.384(6) . ?
N2 C9 1.339(5) . ?
N2 C8 1.361(6) . ?
N2 C13 1.467(6) . ?
C4 C3 1.383(6) . ?
C9 C10 1.473(6) . ?
N3 C10 1.472(6) . ?
N3 C11 1.474(6) . ?
C7 C8 1.350(6) . ?
C7 H7 0.9300 . ?
C15 H15A 0.9600 . ?
C15 H15B 0.9600 . ?
C15 H15C 0.9600 . ?
C8 H8 0.9300 . ?
C11 C12 1.489(7) . ?
C11 H11A 0.9700 . ?
C11 H11B 0.9700 . ?
C10 H10A 0.9700 . ?
C10 H10B 0.9700 . ?
C14 H14A 0.9600 . ?
C14 H14B 0.9600 . ?
C14 H14C 0.9600 . ?
C12 H12A 0.9700 . ?
C12 H12B 0.9700 . ?
C13 H13A 0.9600 . ?
C13 H13B 0.9600 . ?
C13 H13C 0.9600 . ?
O4 C18 1.194(7) . ?
C18 C16 1.477(10) . ?
C18 C17 1.481(9) . ?
C17 H17A 0.9600 . ?
C17 H17B 0.9600 . ?
C17 H17C 0.9600 . ?
C16 H16A 0.9600 . ?
C16 H16B 0.9600 . ?
C16 H16C 0.9600 . ?
